data_4305721
loop_
_publ_author_name
'Iryna Stepanenko'
'Artem A. Krokhin'
'Roland O. John'
'Alexander Roller'
'Vladimir B. Arion'
'Michael A. Jakupec'
'Bernhard K. Keppler'

_publ_section_title
;
Synthesis, Structure, Spectroscopic Properties, and Antiproliferative
Activity In Vitro of Novel Osmium(III) Complexes with Azole Heterocycles
;
_journal_name_full 'Inorganic Chemistry'
_journal_page_first 7338
_journal_page_last 7347
_journal_paper_doi 10.1021/ic8006958
_journal_volume 47
_journal_year 2008
_chemical_formula_sum 'C33 H38 Cl3 N8 O2 Os'
_chemical_formula_weight 875.26
_chemical_name_systematic
; 
trans-[Dichloridotetrakis(benzimidazole)ruthenium(III)]
chloride methanol diethyl ether solvate 
;
_space_group_IT_number 14
_symmetry_cell_setting monoclinic
_symmetry_space_group_name_Hall '-P 2yn'
_symmetry_space_group_name_H-M 'P 1 21/n 1'
_atom_sites_solution_hydrogens geom
_atom_sites_solution_primary direct
_atom_sites_solution_secondary difmap
_audit_creation_method SHELXL-97
_cell_angle_alpha 90.00
_cell_angle_beta 93.710(2)
_cell_angle_gamma 90.00
_cell_formula_units_Z 4
_cell_length_a 15.7469(4)
_cell_length_b 13.6976(4)
_cell_length_c 16.5585(5)
_cell_measurement_reflns_used 758
_cell_measurement_temperature 100(2)
_cell_measurement_theta_max 31.07
_cell_measurement_theta_min 3.08
_cell_volume 3564.10(18)
_computing_structure_refinement 'SHELXL-97 (Sheldrick, 1997)'
_computing_structure_solution 'SHELXS-97 (Sheldrick, 1990)'
_diffrn_ambient_temperature 100(2)
_diffrn_measured_fraction_theta_full 0.998
_diffrn_measured_fraction_theta_max 0.998
_diffrn_radiation_monochromator graphite
_diffrn_radiation_source 'fine-focus sealed tube'
_diffrn_radiation_type MoK\a
_diffrn_radiation_wavelength 0.71073
_diffrn_reflns_av_R_equivalents 0.0716
_diffrn_reflns_av_sigmaI/netI 0.0332
_diffrn_reflns_limit_h_max 19
_diffrn_reflns_limit_h_min -19
_diffrn_reflns_limit_k_max 17
_diffrn_reflns_limit_k_min -17
_diffrn_reflns_limit_l_max 20
_diffrn_reflns_limit_l_min -20
_diffrn_reflns_number 91222
_diffrn_reflns_theta_full 26.40
_diffrn_reflns_theta_max 26.40
_diffrn_reflns_theta_min 2.37
_exptl_absorpt_coefficient_mu 3.845
_exptl_absorpt_correction_T_max 0.5135
_exptl_absorpt_correction_T_min 0.3917
_exptl_absorpt_correction_type multi-scan
_exptl_absorpt_process_details SADABS
_exptl_crystal_colour yellow-orange
_exptl_crystal_density_diffrn 1.631
_exptl_crystal_density_method 'not measured'
_exptl_crystal_description stick
_exptl_crystal_F_000 1740
_exptl_crystal_size_max 0.30
_exptl_crystal_size_mid 0.20
_exptl_crystal_size_min 0.20
_refine_diff_density_max 1.636
_refine_diff_density_min -0.796
_refine_diff_density_rms 0.109
_refine_ls_extinction_method none
_refine_ls_goodness_of_fit_ref 1.001
_refine_ls_hydrogen_treatment mixed
_refine_ls_matrix_type full
_refine_ls_number_parameters 429
_refine_ls_number_reflns 7280
_refine_ls_number_restraints 0
_refine_ls_restrained_S_all 1.001
_refine_ls_R_factor_all 0.0356
_refine_ls_R_factor_gt 0.0262
_refine_ls_shift/su_max 0.002
_refine_ls_shift/su_mean 0.000
_refine_ls_structure_factor_coef Fsqd
_refine_ls_weighting_details 'calc w=1/[\s^2^(Fo^2^)+(0.0274P)^2^+7.7302P] where P=(Fo^2^+2Fc^2^)/3'
_refine_ls_weighting_scheme calc
_refine_ls_wR_factor_gt 0.0593
_refine_ls_wR_factor_ref 0.0639
_reflns_number_gt 6200
_reflns_number_total 7280
_reflns_threshold_expression >2sigma(I)
_cod_data_source_file ic8006958-file002_3.cif
_cod_data_source_block irst163
_cod_original_cell_volume 3564.10(17)
_cod_database_code 4305721

loop_
_symmetry_equiv_pos_as_xyz
'x, y, z'
'-x+1/2, y+1/2, -z+1/2'
'-x, -y, -z'
'x-1/2, -y-1/2, z-1/2'

loop_
_atom_site_label
_atom_site_type_symbol
_atom_site_fract_x
_atom_site_fract_y
_atom_site_fract_z
_atom_site_U_iso_or_equiv
_atom_site_adp_type
_atom_site_occupancy
_atom_site_symmetry_multiplicity
_atom_site_calc_flag
_atom_site_refinement_flags
_atom_site_disorder_assembly
_atom_site_disorder_group
Os1 Os 0.314502(8) 0.389083(10) 0.051851(8) 0.01385(5) Uani 1 1 d . . .
Cl1 Cl 0.42050(5) 0.36075(6) -0.04056(6) 0.02018(19) Uani 1 1 d . . .
Cl2 Cl 0.21071(5) 0.41417(7) 0.14533(5) 0.01952(19) Uani 1 1 d . . .
O1 O 0.49329(19) 0.9856(2) 0.1196(2) 0.0393(8) Uani 1 1 d . . .
H30 H 0.522(4) 1.037(4) 0.127(3) 0.064(19) Uiso 1 1 d . . .
O2 O 0.6765(2) 0.5287(3) 0.2717(2) 0.0538(10) Uani 1 1 d . . .
N1 N 0.30184(18) 0.2387(2) 0.06425(18) 0.0186(7) Uani 1 1 d . . .
N2 N 0.3429(2) 0.0871(2) 0.0926(2) 0.0271(8) Uani 1 1 d . . .
H2 H 0.3767 0.0372 0.1042 0.033 Uiso 1 1 calc R . .
N3 N 0.33129(17) 0.5380(2) 0.03790(17) 0.0147(6) Uani 1 1 d . . .
N4 N 0.34809(19) 0.6774(2) -0.02743(19) 0.0199(7) Uani 1 1 d . . .
H40 H 0.3530 0.7182 -0.0679 0.024 Uiso 1 1 calc R . .
N5 N 0.40931(18) 0.3904(2) 0.14500(18) 0.0163(6) Uani 1 1 d . . .
N6 N 0.53046(18) 0.4352(2) 0.21004(19) 0.0201(7) Uani 1 1 d . . .
H60 H 0.5797 0.4647 0.2200 0.024 Uiso 1 1 calc R . .
N7 N 0.22304(18) 0.3930(2) -0.04531(18) 0.0171(6) Uani 1 1 d . . .
N8 N 0.15715(19) 0.3542(2) -0.16294(19) 0.0235(7) Uani 1 1 d . . .
H80 H 0.1448 0.3224 -0.2084 0.028 Uiso 1 1 calc R . .
C1 C 0.3673(2) 0.1795(3) 0.0809(2) 0.0239(8) Uani 1 1 d . . .
H1 H 0.4249 0.2003 0.0841 0.029 Uiso 1 1 calc R . .
C2 C 0.2551(3) 0.0848(3) 0.0831(3) 0.0270(9) Uani 1 1 d . . .
C3 C 0.1970(3) 0.0075(3) 0.0895(3) 0.0375(11) Uani 1 1 d . . .
H3 H 0.2151 -0.0570 0.1028 0.045 Uiso 1 1 calc R . .
C4 C 0.1123(3) 0.0312(3) 0.0754(3) 0.0394(11) Uani 1 1 d . . .
H4 H 0.0707 -0.0185 0.0788 0.047 Uiso 1 1 calc R . .
C5 C 0.0858(3) 0.1264(3) 0.0562(3) 0.0303(10) Uani 1 1 d . . .
H5 H 0.0267 0.1393 0.0469 0.036 Uiso 1 1 calc R . .
C6 C 0.1432(2) 0.2024(3) 0.0502(2) 0.0246(9) Uani 1 1 d . . .
H6 H 0.1249 0.2670 0.0373 0.030 Uiso 1 1 calc R . .
C7 C 0.2291(2) 0.1791(3) 0.0643(2) 0.0204(8) Uani 1 1 d . . .
C8 C 0.3381(2) 0.5806(3) -0.0331(2) 0.0187(8) Uani 1 1 d . . .
H8 H 0.3361 0.5460 -0.0829 0.022 Uiso 1 1 calc R . .
C9 C 0.3493(2) 0.7015(3) 0.0536(2) 0.0195(8) Uani 1 1 d . . .
C10 C 0.3592(2) 0.7904(3) 0.0925(3) 0.0261(9) Uani 1 1 d . . .
H10 H 0.3657 0.8494 0.0634 0.031 Uiso 1 1 calc R . .
C11 C 0.3593(3) 0.7894(3) 0.1756(3) 0.0294(9) Uani 1 1 d . . .
H11 H 0.3658 0.8491 0.2046 0.035 Uiso 1 1 calc R . .
C12 C 0.3500(2) 0.7022(3) 0.2186(2) 0.0254(9) Uani 1 1 d . . .
H12 H 0.3518 0.7041 0.2760 0.030 Uiso 1 1 calc R . .
C13 C 0.3384(2) 0.6136(3) 0.1793(2) 0.0187(8) Uani 1 1 d . . .
H13 H 0.3307 0.5550 0.2086 0.022 Uiso 1 1 calc R . .
C14 C 0.3385(2) 0.6138(3) 0.0953(2) 0.0166(7) Uani 1 1 d . . .
C15 C 0.4795(2) 0.4431(3) 0.1422(2) 0.0173(8) Uani 1 1 d . . .
H15 H 0.4923 0.4822 0.0972 0.021 Uiso 1 1 calc R . .
C16 C 0.4914(2) 0.3720(3) 0.2615(2) 0.0193(8) Uani 1 1 d . . .
C17 C 0.5178(2) 0.3367(3) 0.3374(2) 0.0267(9) Uani 1 1 d . . .
H17 H 0.5704 0.3559 0.3642 0.032 Uiso 1 1 calc R . .
C18 C 0.4636(3) 0.2725(3) 0.3719(3) 0.0325(10) Uani 1 1 d . . .
H18 H 0.4791 0.2467 0.4241 0.039 Uiso 1 1 calc R . .
C19 C 0.3866(3) 0.2439(3) 0.3326(3) 0.0315(10) Uani 1 1 d . . .
H19 H 0.3513 0.1990 0.3584 0.038 Uiso 1 1 calc R . .
C20 C 0.3605(2) 0.2795(3) 0.2566(2) 0.0218(8) Uani 1 1 d . . .
H20 H 0.3077 0.2607 0.2301 0.026 Uiso 1 1 calc R . .
C21 C 0.4151(2) 0.3442(3) 0.2208(2) 0.0175(7) Uani 1 1 d . . .
C22 C 0.2207(2) 0.3339(3) -0.1082(2) 0.0217(8) Uani 1 1 d . . .
H22 H 0.2601 0.2823 -0.1139 0.026 Uiso 1 1 calc R . .
C23 C 0.1144(2) 0.4342(3) -0.1352(2) 0.0211(8) Uani 1 1 d . . .
C24 C 0.0446(2) 0.4861(3) -0.1695(2) 0.0278(9) Uani 1 1 d . . .
H24 H 0.0164 0.4672 -0.2195 0.033 Uiso 1 1 calc R . .
C25 C 0.0190(3) 0.5657(3) -0.1272(3) 0.0341(10) Uani 1 1 d . . .
H25 H -0.0277 0.6037 -0.1485 0.041 Uiso 1 1 calc R . .
C26 C 0.0610(3) 0.5923(3) -0.0526(3) 0.0339(10) Uani 1 1 d . . .
H26 H 0.0419 0.6481 -0.0249 0.041 Uiso 1 1 calc R . .
C27 C 0.1289(2) 0.5396(3) -0.0187(2) 0.0243(9) Uani 1 1 d . . .
H27 H 0.1562 0.5578 0.0319 0.029 Uiso 1 1 calc R . .
C28 C 0.1560(2) 0.4589(3) -0.0612(2) 0.0179(8) Uani 1 1 d . . .
C29 C 0.5459(3) 0.9111(4) 0.0955(4) 0.0577(16) Uani 1 1 d . . .
H29A H 0.5986 0.9392 0.0773 0.087 Uiso 1 1 calc R . .
H29B H 0.5169 0.8745 0.0510 0.087 Uiso 1 1 calc R . .
H29C H 0.5594 0.8671 0.1412 0.087 Uiso 1 1 calc R . .
C30 C 0.5872(4) 0.6718(4) 0.2820(4) 0.0651(17) Uani 1 1 d . . .
H30A H 0.5756 0.7298 0.3142 0.098 Uiso 1 1 calc R . .
H30B H 0.5366 0.6300 0.2778 0.098 Uiso 1 1 calc R . .
H30C H 0.6016 0.6919 0.2278 0.098 Uiso 1 1 calc R . .
C31 C 0.6628(4) 0.6145(4) 0.3237(4) 0.0654(17) Uani 1 1 d . . .
H31A H 0.7144 0.6558 0.3286 0.079 Uiso 1 1 calc R . .
H31B H 0.6490 0.5934 0.3786 0.079 Uiso 1 1 calc R . .
C32 C 0.7443(3) 0.4685(4) 0.3069(4) 0.0585(16) Uani 1 1 d . . .
H32A H 0.7289 0.4425 0.3598 0.070 Uiso 1 1 calc R . .
H32B H 0.7972 0.5072 0.3155 0.070 Uiso 1 1 calc R . .
C33 C 0.7573(3) 0.3861(3) 0.2488(3) 0.0438(12) Uani 1 1 d . . .
H33A H 0.8032 0.3437 0.2709 0.066 Uiso 1 1 calc R . .
H33B H 0.7725 0.4128 0.1968 0.066 Uiso 1 1 calc R . .
H33C H 0.7046 0.3482 0.2409 0.066 Uiso 1 1 calc R . .
Cl3 Cl 0.59170(6) 1.17916(7) 0.15577(6) 0.0249(2) Uani 1 1 d . . .

loop_
_atom_site_aniso_label
_atom_site_aniso_U_11
_atom_site_aniso_U_22
_atom_site_aniso_U_33
_atom_site_aniso_U_23
_atom_site_aniso_U_13
_atom_site_aniso_U_12
Os1 0.01225(7) 0.01479(8) 0.01463(8) 0.00164(6) 0.00185(5) -0.00129(5)
Cl1 0.0194(4) 0.0203(4) 0.0216(5) -0.0001(4) 0.0071(3) 0.0003(3)
Cl2 0.0146(4) 0.0247(5) 0.0197(5) 0.0029(4) 0.0043(3) -0.0002(3)
O1 0.0294(17) 0.0242(17) 0.064(2) -0.0055(16) -0.0004(15) 0.0018(14)
O2 0.0378(19) 0.047(2) 0.074(3) 0.0109(19) -0.0158(18) -0.0086(16)
N1 0.0165(15) 0.0183(16) 0.0210(17) 0.0013(13) 0.0022(13) -0.0016(12)
N2 0.0293(18) 0.0153(17) 0.037(2) 0.0028(14) 0.0017(16) 0.0023(14)
N3 0.0153(14) 0.0159(15) 0.0132(16) 0.0030(12) 0.0032(11) -0.0009(12)
N4 0.0243(16) 0.0173(16) 0.0183(17) 0.0059(13) 0.0036(13) -0.0004(13)
N5 0.0140(14) 0.0163(15) 0.0187(16) 0.0028(13) 0.0030(12) 0.0002(12)
N6 0.0148(14) 0.0234(17) 0.0219(17) -0.0017(14) -0.0002(13) -0.0036(13)
N7 0.0156(14) 0.0173(16) 0.0183(16) 0.0003(13) 0.0002(12) -0.0029(12)
N8 0.0241(17) 0.0266(18) 0.0193(17) -0.0082(14) -0.0023(13) -0.0039(14)
C1 0.0251(19) 0.020(2) 0.027(2) -0.0013(17) 0.0047(16) -0.0009(16)
C2 0.028(2) 0.021(2) 0.031(2) 0.0005(17) 0.0007(18) -0.0054(16)
C3 0.042(3) 0.021(2) 0.050(3) 0.002(2) 0.007(2) -0.0104(19)
C4 0.033(2) 0.035(3) 0.050(3) 0.004(2) 0.006(2) -0.018(2)
C5 0.024(2) 0.034(2) 0.033(2) 0.0018(19) 0.0042(17) -0.0086(18)
C6 0.0223(19) 0.026(2) 0.025(2) 0.0007(17) 0.0013(16) -0.0048(16)
C7 0.0235(19) 0.0180(19) 0.020(2) -0.0007(15) 0.0025(15) -0.0074(15)
C8 0.0169(17) 0.0210(19) 0.018(2) 0.0004(15) 0.0002(15) -0.0003(15)
C9 0.0148(17) 0.0203(19) 0.024(2) 0.0010(16) 0.0043(15) -0.0003(14)
C10 0.031(2) 0.0150(19) 0.033(2) -0.0005(17) 0.0032(18) 0.0003(16)
C11 0.030(2) 0.024(2) 0.035(3) -0.0117(18) 0.0102(18) 0.0003(17)
C12 0.025(2) 0.033(2) 0.019(2) -0.0069(17) 0.0020(16) 0.0023(17)
C13 0.0157(17) 0.0227(19) 0.0181(19) 0.0012(16) 0.0044(14) 0.0014(15)
C14 0.0122(16) 0.0189(18) 0.0191(19) -0.0017(15) 0.0031(14) 0.0022(14)
C15 0.0156(17) 0.0164(19) 0.020(2) 0.0007(15) 0.0039(14) -0.0008(14)
C16 0.0204(18) 0.0184(19) 0.019(2) 0.0000(15) 0.0024(15) 0.0032(15)
C17 0.025(2) 0.031(2) 0.023(2) 0.0018(18) -0.0022(16) 0.0057(18)
C18 0.038(2) 0.040(3) 0.019(2) 0.0132(19) 0.0013(18) 0.006(2)
C19 0.034(2) 0.031(2) 0.030(2) 0.0122(19) 0.0067(19) -0.0001(19)
C20 0.0196(18) 0.024(2) 0.022(2) 0.0051(16) 0.0035(15) 0.0007(15)
C21 0.0169(17) 0.0188(19) 0.0169(19) 0.0012(15) 0.0014(14) 0.0034(14)
C22 0.0220(18) 0.021(2) 0.022(2) -0.0028(16) 0.0019(15) -0.0014(16)
C23 0.0153(17) 0.026(2) 0.022(2) -0.0011(16) 0.0014(15) -0.0053(15)
C24 0.0196(19) 0.041(3) 0.022(2) -0.0044(18) -0.0022(16) 0.0004(18)
C25 0.022(2) 0.045(3) 0.035(3) 0.005(2) 0.0006(18) 0.0105(19)
C26 0.033(2) 0.039(3) 0.029(2) -0.006(2) -0.0003(19) 0.017(2)
C27 0.026(2) 0.030(2) 0.017(2) -0.0034(17) -0.0005(16) 0.0053(17)
C28 0.0136(16) 0.0188(19) 0.021(2) 0.0017(15) 0.0014(14) -0.0031(14)
C29 0.036(3) 0.046(3) 0.092(5) -0.029(3) 0.010(3) 0.001(2)
C30 0.054(3) 0.054(4) 0.088(5) -0.017(3) 0.006(3) -0.001(3)
C31 0.059(4) 0.050(4) 0.086(5) -0.022(3) -0.004(3) -0.006(3)
C32 0.041(3) 0.055(4) 0.077(4) 0.013(3) -0.015(3) -0.002(3)
C33 0.035(2) 0.037(3) 0.059(3) 0.009(3) -0.004(2) -0.003(2)
Cl3 0.0269(5) 0.0236(5) 0.0236(5) 0.0084(4) -0.0017(4) -0.0029(4)

loop_
_atom_type_symbol
_atom_type_description
_atom_type_scat_dispersion_real
_atom_type_scat_dispersion_imag
_atom_type_scat_source
C C 0.0033 0.0016 'International Tables Vol C Tables 4.2.6.8 and 6.1.1.4'
H H 0.0000 0.0000 'International Tables Vol C Tables 4.2.6.8 and 6.1.1.4'
N N 0.0061 0.0033 'International Tables Vol C Tables 4.2.6.8 and 6.1.1.4'
Cl Cl 0.1484 0.1585 'International Tables Vol C Tables 4.2.6.8 and 6.1.1.4'
Os Os -1.2165 7.6030 'International Tables Vol C Tables 4.2.6.8 and 6.1.1.4'
O O 0.0106 0.0060 'International Tables Vol C Tables 4.2.6.8 and 6.1.1.4'

loop_
_geom_angle_atom_site_label_1
_geom_angle_atom_site_label_2
_geom_angle_atom_site_label_3
_geom_angle
_geom_angle_site_symmetry_1
_geom_angle_site_symmetry_3
_geom_angle_publ_flag
N3 Os1 N5 89.06(11) . . ?
N3 Os1 N1 177.97(11) . . ?
N5 Os1 N1 90.24(11) . . ?
N3 Os1 N7 88.60(11) . . ?
N5 Os1 N7 176.92(11) . . ?
N1 Os1 N7 92.04(11) . . ?
N3 Os1 Cl2 91.65(8) . . ?
N5 Os1 Cl2 90.39(8) . . ?
N1 Os1 Cl2 90.26(8) . . ?
N7 Os1 Cl2 91.68(8) . . ?
N3 Os1 Cl1 89.36(8) . . ?
N5 Os1 Cl1 88.76(8) . . ?
N1 Os1 Cl1 88.72(8) . . ?
N7 Os1 Cl1 89.21(8) . . ?
Cl2 Os1 Cl1 178.67(3) . . ?
C32 O2 C31 110.5(4) . . ?
C1 N1 C7 105.5(3) . . ?
C1 N1 Os1 123.2(2) . . ?
C7 N1 Os1 131.1(2) . . ?
C1 N2 C2 107.4(3) . . ?
C8 N3 C14 105.4(3) . . ?
C8 N3 Os1 123.5(2) . . ?
C14 N3 Os1 131.1(2) . . ?
C8 N4 C9 107.4(3) . . ?
C15 N5 C21 105.7(3) . . ?
C15 N5 Os1 122.7(2) . . ?
C21 N5 Os1 131.5(2) . . ?
C15 N6 C16 107.4(3) . . ?
C22 N7 C28 105.4(3) . . ?
C22 N7 Os1 125.1(3) . . ?
C28 N7 Os1 129.4(2) . . ?
C22 N8 C23 107.4(3) . . ?
N1 C1 N2 112.5(3) . . ?
N2 C2 C7 106.4(3) . . ?
N2 C2 C3 131.2(4) . . ?
C7 C2 C3 122.3(4) . . ?
C4 C3 C2 115.9(4) . . ?
C3 C4 C5 122.0(4) . . ?
C6 C5 C4 122.0(4) . . ?
C5 C6 C7 116.5(4) . . ?
C2 C7 C6 121.4(3) . . ?
C2 C7 N1 108.2(3) . . ?
C6 C7 N1 130.4(4) . . ?
N3 C8 N4 113.0(3) . . ?
N4 C9 C10 131.2(4) . . ?
N4 C9 C14 106.2(3) . . ?
C10 C9 C14 122.6(4) . . ?
C11 C10 C9 116.8(4) . . ?
C10 C11 C12 121.5(4) . . ?
C13 C12 C11 121.6(4) . . ?
C12 C13 C14 117.4(4) . . ?
C13 C14 C9 120.1(3) . . ?
C13 C14 N3 131.9(3) . . ?
C9 C14 N3 107.9(3) . . ?
N5 C15 N6 112.5(3) . . ?
N6 C16 C17 131.0(4) . . ?
N6 C16 C21 106.1(3) . . ?
C17 C16 C21 122.8(4) . . ?
C18 C17 C16 116.2(4) . . ?
C17 C18 C19 122.0(4) . . ?
C20 C19 C18 121.6(4) . . ?
C19 C20 C21 117.0(4) . . ?
C16 C21 C20 120.4(3) . . ?
C16 C21 N5 108.3(3) . . ?
C20 C21 N5 131.3(3) . . ?
N7 C22 N8 113.0(3) . . ?
N8 C23 C28 105.9(3) . . ?
N8 C23 C24 131.0(4) . . ?
C28 C23 C24 123.1(4) . . ?
C25 C24 C23 116.5(4) . . ?
C24 C25 C26 121.1(4) . . ?
C27 C26 C25 121.9(4) . . ?
C26 C27 C28 117.7(4) . . ?
C27 C28 C23 119.7(3) . . ?
C27 C28 N7 132.0(3) . . ?
C23 C28 N7 108.4(3) . . ?
O2 C31 C30 106.2(5) . . ?
O2 C32 C33 107.3(4) . . ?

loop_
_geom_bond_atom_site_label_1
_geom_bond_atom_site_label_2
_geom_bond_distance
_geom_bond_site_symmetry_2
_geom_bond_publ_flag
Os1 N3 2.071(3) . ?
Os1 N5 2.076(3) . ?
Os1 N1 2.081(3) . ?
Os1 N7 2.089(3) . ?
Os1 Cl2 2.3479(8) . ?
Os1 Cl1 2.3683(8) . ?
O1 C29 1.389(6) . ?
O2 C32 1.442(6) . ?
O2 C31 1.482(6) . ?
N1 C1 1.326(5) . ?
N1 C7 1.407(4) . ?
N2 C1 1.340(5) . ?
N2 C2 1.383(5) . ?
N3 C8 1.323(5) . ?
N3 C14 1.408(5) . ?
N4 C8 1.338(5) . ?
N4 C9 1.380(5) . ?
N5 C15 1.323(4) . ?
N5 C21 1.404(5) . ?
N6 C15 1.342(5) . ?
N6 C16 1.385(5) . ?
N7 C22 1.317(5) . ?
N7 C28 1.400(5) . ?
N8 C22 1.335(5) . ?
N8 C23 1.380(5) . ?
C2 C7 1.385(5) . ?
C2 C3 1.407(6) . ?
C3 C4 1.378(6) . ?
C4 C5 1.399(6) . ?
C5 C6 1.386(5) . ?
C6 C7 1.395(5) . ?
C9 C10 1.382(5) . ?
C9 C14 1.401(5) . ?
C10 C11 1.376(6) . ?
C11 C12 1.402(6) . ?
C12 C13 1.383(5) . ?
C13 C14 1.392(5) . ?
C16 C17 1.386(5) . ?
C16 C21 1.392(5) . ?
C17 C18 1.375(6) . ?
C18 C19 1.394(6) . ?
C19 C20 1.387(5) . ?
C20 C21 1.393(5) . ?
C23 C28 1.393(5) . ?
C23 C24 1.398(5) . ?
C24 C25 1.371(6) . ?
C25 C26 1.409(6) . ?
C26 C27 1.379(5) . ?
C27 C28 1.393(5) . ?
C30 C31 1.550(8) . ?
C32 C33 1.505(7) . ?

loop_
_geom_torsion_atom_site_label_1
_geom_torsion_atom_site_label_2
_geom_torsion_atom_site_label_3
_geom_torsion_atom_site_label_4
_geom_torsion
_geom_torsion_site_symmetry_1
_geom_torsion_site_symmetry_2
_geom_torsion_site_symmetry_3
_geom_torsion_site_symmetry_4
_geom_torsion_publ_flag
N5 Os1 N1 C1 -37.6(3) . . . . ?
N7 Os1 N1 C1 140.3(3) . . . . ?
Cl2 Os1 N1 C1 -128.0(3) . . . . ?
Cl1 Os1 N1 C1 51.2(3) . . . . ?
N5 Os1 N1 C7 136.7(3) . . . . ?
N7 Os1 N1 C7 -45.4(3) . . . . ?
Cl2 Os1 N1 C7 46.3(3) . . . . ?
Cl1 Os1 N1 C7 -134.5(3) . . . . ?
N5 Os1 N3 C8 133.1(3) . . . . ?
N7 Os1 N3 C8 -44.9(3) . . . . ?
Cl2 Os1 N3 C8 -136.6(3) . . . . ?
Cl1 Os1 N3 C8 44.3(3) . . . . ?
N5 Os1 N3 C14 -46.4(3) . . . . ?
N7 Os1 N3 C14 135.6(3) . . . . ?
Cl2 Os1 N3 C14 44.0(3) . . . . ?
Cl1 Os1 N3 C14 -135.2(3) . . . . ?
N3 Os1 N5 C15 -39.9(3) . . . . ?
N1 Os1 N5 C15 138.2(3) . . . . ?
Cl2 Os1 N5 C15 -131.5(3) . . . . ?
Cl1 Os1 N5 C15 49.5(3) . . . . ?
N3 Os1 N5 C21 137.7(3) . . . . ?
N1 Os1 N5 C21 -44.2(3) . . . . ?
Cl2 Os1 N5 C21 46.0(3) . . . . ?
Cl1 Os1 N5 C21 -133.0(3) . . . . ?
N3 Os1 N7 C22 130.2(3) . . . . ?
N1 Os1 N7 C22 -47.8(3) . . . . ?
Cl2 Os1 N7 C22 -138.2(3) . . . . ?
Cl1 Os1 N7 C22 40.9(3) . . . . ?
N3 Os1 N7 C28 -45.6(3) . . . . ?
N1 Os1 N7 C28 136.3(3) . . . . ?
Cl2 Os1 N7 C28 46.0(3) . . . . ?
Cl1 Os1 N7 C28 -135.0(3) . . . . ?
C7 N1 C1 N2 -0.7(4) . . . . ?
Os1 N1 C1 N2 174.8(2) . . . . ?
C2 N2 C1 N1 0.0(5) . . . . ?
C1 N2 C2 C7 0.8(4) . . . . ?
C1 N2 C2 C3 -179.2(5) . . . . ?
N2 C2 C3 C4 -179.6(4) . . . . ?
C7 C2 C3 C4 0.4(7) . . . . ?
C2 C3 C4 C5 -0.3(7) . . . . ?
C3 C4 C5 C6 0.0(7) . . . . ?
C4 C5 C6 C7 0.1(6) . . . . ?
N2 C2 C7 C6 179.6(4) . . . . ?
C3 C2 C7 C6 -0.4(6) . . . . ?
N2 C2 C7 N1 -1.2(4) . . . . ?
C3 C2 C7 N1 178.8(4) . . . . ?
C5 C6 C7 C2 0.1(6) . . . . ?
C5 C6 C7 N1 -178.9(4) . . . . ?
C1 N1 C7 C2 1.2(4) . . . . ?
Os1 N1 C7 C2 -173.9(3) . . . . ?
C1 N1 C7 C6 -179.8(4) . . . . ?
Os1 N1 C7 C6 5.2(6) . . . . ?
C14 N3 C8 N4 -0.8(4) . . . . ?
Os1 N3 C8 N4 179.6(2) . . . . ?
C9 N4 C8 N3 0.9(4) . . . . ?
C8 N4 C9 C10 178.9(4) . . . . ?
C8 N4 C9 C14 -0.6(4) . . . . ?
N4 C9 C10 C11 -178.5(4) . . . . ?
C14 C9 C10 C11 0.9(6) . . . . ?
C9 C10 C11 C12 0.2(6) . . . . ?
C10 C11 C12 C13 -1.5(6) . . . . ?
C11 C12 C13 C14 1.6(5) . . . . ?
C12 C13 C14 C9 -0.6(5) . . . . ?
C12 C13 C14 N3 177.7(3) . . . . ?
N4 C9 C14 C13 178.9(3) . . . . ?
C10 C9 C14 C13 -0.7(5) . . . . ?
N4 C9 C14 N3 0.2(4) . . . . ?
C10 C9 C14 N3 -179.4(3) . . . . ?
C8 N3 C14 C13 -178.1(4) . . . . ?
Os1 N3 C14 C13 1.4(6) . . . . ?
C8 N3 C14 C9 0.3(4) . . . . ?
Os1 N3 C14 C9 179.9(2) . . . . ?
C21 N5 C15 N6 -0.1(4) . . . . ?
Os1 N5 C15 N6 178.0(2) . . . . ?
C16 N6 C15 N5 0.4(4) . . . . ?
C15 N6 C16 C17 177.8(4) . . . . ?
C15 N6 C16 C21 -0.4(4) . . . . ?
N6 C16 C17 C18 -178.7(4) . . . . ?
C21 C16 C17 C18 -0.7(6) . . . . ?
C16 C17 C18 C19 0.3(6) . . . . ?
C17 C18 C19 C20 -0.4(7) . . . . ?
C18 C19 C20 C21 0.8(6) . . . . ?
N6 C16 C21 C20 179.6(3) . . . . ?
C17 C16 C21 C20 1.2(6) . . . . ?
N6 C16 C21 N5 0.4(4) . . . . ?
C17 C16 C21 N5 -178.0(3) . . . . ?
C19 C20 C21 C16 -1.2(6) . . . . ?
C19 C20 C21 N5 177.8(4) . . . . ?
C15 N5 C21 C16 -0.2(4) . . . . ?
Os1 N5 C21 C16 -178.0(2) . . . . ?
C15 N5 C21 C20 -179.3(4) . . . . ?
Os1 N5 C21 C20 2.8(6) . . . . ?
C28 N7 C22 N8 -1.2(4) . . . . ?
Os1 N7 C22 N8 -177.9(2) . . . . ?
C23 N8 C22 N7 1.1(4) . . . . ?
C22 N8 C23 C28 -0.4(4) . . . . ?
C22 N8 C23 C24 178.6(4) . . . . ?
N8 C23 C24 C25 -177.6(4) . . . . ?
C28 C23 C24 C25 1.4(6) . . . . ?
C23 C24 C25 C26 -0.7(6) . . . . ?
C24 C25 C26 C27 -0.4(7) . . . . ?
C25 C26 C27 C28 0.8(6) . . . . ?
C26 C27 C28 C23 -0.1(6) . . . . ?
C26 C27 C28 N7 177.9(4) . . . . ?
N8 C23 C28 C27 178.2(3) . . . . ?
C24 C23 C28 C27 -1.0(6) . . . . ?
N8 C23 C28 N7 -0.3(4) . . . . ?
C24 C23 C28 N7 -179.5(3) . . . . ?
C22 N7 C28 C27 -177.3(4) . . . . ?
Os1 N7 C28 C27 -0.8(6) . . . . ?
C22 N7 C28 C23 0.9(4) . . . . ?
Os1 N7 C28 C23 177.4(2) . . . . ?
C32 O2 C31 C30 -178.2(5) . . . . ?
C31 O2 C32 C33 -177.2(4) . . . . ?
